data_4085230
loop_
_publ_author_name
'M\"uller, Astrid L.'
'Bleith, Tim'
'Roth, Torsten'
'Wadepohl, Hubert'
'Gade, Lutz H.'

_publ_section_title
;
 Iridium Half-Sandwich Complexes with Di- and Tridentate
 Bis(pyridylimino)isoindolato Ligands: Stoichiometric and Catalytic
 Reactivity
;
_journal_issue 11
_journal_name_full Organometallics
_journal_page_first 2326
_journal_paper_doi 10.1021/om501138t
_journal_volume 34
_journal_year 2015
_chemical_formula_moiety 'C36 H43 Ir N5, C F3 O3 S, 3(C3 D3)'
_chemical_formula_sum 'C46 H43 D9 F3 Ir N5 O3 S'
_chemical_formula_weight 1013.24
_space_group_crystal_system triclinic
_space_group_IT_number 2
_space_group_name_Hall '-P 1'
_space_group_name_H-M_alt 'P -1'
_symmetry_cell_setting triclinic
_symmetry_Int_Tables_number 2
_symmetry_space_group_name_Hall '-P 1'
_symmetry_space_group_name_H-M 'P -1'
_atom_sites_solution_hydrogens geom
_atom_sites_solution_primary iterative
_atom_sites_solution_secondary difmap
_audit_block_code ga_am11
_audit_creation_date 2014-10-15
_audit_creation_method
;
Olex2 1.2
(compiled 2014.08.28 svn.r2986 for OlexSys, GUI svn.r4874)
;
_audit_update_record '15.10.2014 14:14:23 CEST UTC+02:00  encif 1.24'
_cell_angle_alpha 74.956(12)
_cell_angle_beta 77.965(11)
_cell_angle_gamma 77.858(10)
_cell_formula_units_Z 2
_cell_length_a 8.950(3)
_cell_length_b 15.477(6)
_cell_length_c 16.608(6)
_cell_measurement_reflns_used 8019
_cell_measurement_temperature 100(2)
_cell_measurement_theta_max 32.24
_cell_measurement_theta_min 2.57
_cell_volume 2142.9(14)
_computing_cell_refinement
;
SAINT (see _computing_data_reduction). Includes estimated systematic errors
 of the unit cell constants from Monte Carlo simulations.
;
_computing_data_collection 'SMART-5.631 (Bruker AXS, 2003)'
_computing_data_reduction 'SAINT V8.18C (Bruker AXS, 1997-2013), SADABS-2012_1 (Sheldrick and Bruker AXS, 1997-2014)'
_computing_molecular_graphics 'Olex2 (Dolomanov et al., 2009)'
_computing_publication_material 'encif (Wadepohl, 2009-14); encifer 1.4 (CCDC, 2011)'
_computing_structure_refinement 'ShelXL (Sheldrick, 2008)'
_computing_structure_solution 'SUPERFLIP (Palatinus, 2007-2009)'
_diffrn_ambient_environment 'perfluoro polyether oil'
_diffrn_ambient_temperature 100(1)
_diffrn_detector 'CCD plate'
_diffrn_detector_area_resol_mean 8.19
_diffrn_detector_type CCD-PXL-KAF2
_diffrn_measured_fraction_theta_full 0.999
_diffrn_measured_fraction_theta_max 0.932
_diffrn_measurement_device 'three-circle diffractometer'
_diffrn_measurement_device_type 'Bruker AXS Smart 1000'
_diffrn_measurement_method '\f- and \w-scans'
_diffrn_measurement_specimen_support 'polyimid foil'
_diffrn_radiation_monochromator graphite
_diffrn_radiation_probe x-ray
_diffrn_radiation_type MoK\a
_diffrn_radiation_wavelength 0.71073
_diffrn_reflns_av_R_equivalents 0.0309
_diffrn_reflns_av_unetI/netI 0.0296
_diffrn_reflns_Laue_measured_fraction_full 0.999
_diffrn_reflns_Laue_measured_fraction_max 0.932
_diffrn_reflns_limit_h_max 13
_diffrn_reflns_limit_h_min -13
_diffrn_reflns_limit_k_max 22
_diffrn_reflns_limit_k_min -23
_diffrn_reflns_limit_l_max 24
_diffrn_reflns_limit_l_min -24
_diffrn_reflns_number 54341
_diffrn_reflns_point_group_measured_fraction_full 0.999
_diffrn_reflns_point_group_measured_fraction_max 0.932
_diffrn_reflns_theta_full 25.242
_diffrn_reflns_theta_max 32.384
_diffrn_reflns_theta_min 1.287
_diffrn_source 'sealed X-Ray tube (Mo)'
_diffrn_source_type 'fine focus tube'
_diffrn_standards_number 0
_exptl_absorpt_coefficient_mu 3.224
_exptl_absorpt_correction_T_max 0.6352
_exptl_absorpt_correction_T_min 0.5143
_exptl_absorpt_correction_type multi-scan
_exptl_absorpt_process_details
;
multi-scan from symmetry-related measurements (Blessing 1995)
SADABS (see _computing_data_reduction)
;
_exptl_crystal_colour red
_exptl_crystal_density_diffrn 1.570
_exptl_crystal_description block
_exptl_crystal_F_000 1014
_exptl_crystal_size_max 0.23
_exptl_crystal_size_mid 0.17
_exptl_crystal_size_min 0.1
_refine_diff_density_max 1.954
_refine_diff_density_min -0.872
_refine_diff_density_rms 0.128
_refine_ls_extinction_method none
_refine_ls_goodness_of_fit_ref 1.121
_refine_ls_hydrogen_treatment constr
_refine_ls_matrix_type full
_refine_ls_number_parameters 568
_refine_ls_number_reflns 14334
_refine_ls_number_restraints 78
_refine_ls_restrained_S_all 1.166
_refine_ls_R_factor_all 0.0257
_refine_ls_R_factor_gt 0.0215
_refine_ls_shift/su_max 0.002
_refine_ls_shift/su_mean 0.000
_refine_ls_structure_factor_coef Fsqd
_refine_ls_weighting_details 'w=1/[\s^2^(Fo^2^)+(0.0227P)^2^+2.3241P] where P=(Fo^2^+2Fc^2^)/3'
_refine_ls_weighting_scheme calc
_refine_ls_wR_factor_gt 0.0514
_refine_ls_wR_factor_ref 0.0580
_reflns_Friedel_coverage 0.000
_reflns_number_gt 13237
_reflns_number_total 14334
_reflns_threshold_expression 'I > 2\s(I)'
_cod_data_source_file om501138t_si_003.cif
_cod_data_source_block ga_am11
_cod_depositor_comments 'Adding full bibliography for 4085217--4085232.cif.'
_cod_original_cell_volume 2143.0(14)
_cod_database_code 4085230
_audit_block_refno 1664
_audit_block_usercomment AMFM17_3
_shelxl_version_number 2014/6
_shelx_space_group_comment
;
The symmetry employed for this shelxl refinement is uniquely defined
by the following loop, which should always be used as a source of
symmetry information in preference to the above space-group names.
They are only intended as comments.
;
_shelx_estimated_absorpt_t_max 0.739
_shelx_estimated_absorpt_t_min 0.524
_olex2_refinement_description
;
1. Fixed Uiso
 At 1.2 times of:
  All C(H) groups
 At 1.5 times of:
  All C(H,H,H) groups
2. Restrained distances
 C19-C20A \\sim C19-C21A \\sim C19-C22A \\sim C19-C20B \\sim C19-C21B \\sim
C19-C22B
 with sigma of 0.01
 C20A-C21A \\sim C20A-C22A \\sim C21A-C22A \\sim C20B-C21B \\sim C20B-C22B
\\sim C21B-C22B
 with sigma of 0.01
3. Uiso/Uaniso restraints and constraints
C20A \\sim C21A \\sim C22A \\sim C20B \\sim C21B \\sim C22B: within 1A with
sigma of 0.02 and sigma for terminal atoms of 0.02
4. Rigid body (RIGU) restrains
 C19, C20A, C21A, C22A, C20B, C21B, C22B
 with sigma for 1-2 distances of 0.004 and sigma for 1-3 distances of 0.004
5. Others
 Sof(C20A)=Sof(H20D)=Sof(H20E)=Sof(H20F)=Sof(C21A)=Sof(H21D)=Sof(H21E)=
 Sof(H21F)=Sof(C22A)=Sof(H22D)=Sof(H22E)=Sof(H22F)=1-FVAR(1)
 Sof(C20B)=Sof(H20A)=Sof(H20B)=Sof(H20C)=Sof(C21B)=Sof(H21A)=Sof(H21B)=
 Sof(H21C)=Sof(C22B)=Sof(H22A)=Sof(H22B)=Sof(H22C)=FVAR(1)
6.a Me refined with riding coordinates:
 C20B(H20A,H20B,H20C), C21B(H21A,H21B,H21C), C22B(H22A,H22B,H22C), C20A(H20D,
 H20E,H20F), C21A(H21D,H21E,H21F), C22A(H22D,H22E,H22F)
6.b Aromatic/amide H refined with riding coordinates:
 C5(H5), C6(H6), C7(H7), C8(H8), C10(H10), C12(H12), C13(H13), C15(H15),
 C17(H17), C18(H18), C81(D81), C82(D82), C83(D83), C91(D91), C92(D92), C93(D93),
  C94(D94), C95(D95), C96(D96)
6.c Idealised Me refined as rotating group:
 C24(H24A,H24B,H24C), C25(H25A,H25B,H25C), C26(H26A,H26B,H26C), C32(H32A,H32B,
 H32C), C33(H33A,H33B,H33C), C34(H34A,H34B,H34C), C35(H35A,H35B,H35C), C36(H36A,
 H36B,H36C)
;
_olex2_submission_special_instructions 'No special instructions were received'

loop_
_symmetry_equiv_pos_as_xyz
'x, y, z'
'-x, -y, -z'

loop_
_atom_site_label
_atom_site_type_symbol
_atom_site_fract_x
_atom_site_fract_y
_atom_site_fract_z
_atom_site_U_iso_or_equiv
_atom_site_adp_type
_atom_site_occupancy
_atom_site_site_symmetry_order
_atom_site_calc_flag
_atom_site_refinement_flags_posn
_atom_site_refinement_flags_occupancy
_atom_site_disorder_assembly
_atom_site_disorder_group
Ir Ir 0.13931(2) 0.87362(2) 0.27186(2) 0.00846(2) Uani 1 1 d . . . .
N1 N 0.10650(19) 0.92775(11) 0.37452(10) 0.0112(3) Uani 1 1 d . . . .
N2 N 0.12492(19) 0.79328(12) 0.48123(11) 0.0122(3) Uani 1 1 d . . . .
N3 N 0.00417(18) 0.78577(11) 0.36373(10) 0.0107(3) Uani 1 1 d . . . .
N4 N 0.06785(19) 1.08295(12) 0.30718(11) 0.0124(3) Uani 1 1 d . . . .
N5 N -0.03943(19) 0.98527(11) 0.24627(10) 0.0101(3) Uani 1 1 d . . . .
C1 C 0.1494(2) 0.87593(13) 0.44879(12) 0.0105(3) Uani 1 1 d . . . .
C2 C 0.2147(2) 0.93334(14) 0.48654(13) 0.0118(3) Uani 1 1 d . . . .
C3 C 0.1969(2) 1.02087(14) 0.43417(13) 0.0124(3) Uani 1 1 d . . . .
C4 C 0.1209(2) 1.01619(13) 0.36435(12) 0.0108(3) Uani 1 1 d . . . .
C5 C 0.2399(2) 1.09251(14) 0.45408(13) 0.0136(4) Uani 1 1 d . . . .
H5 H 0.2263 1.1519 0.4191 0.016 Uiso 1 1 calc R . . .
C6 C 0.3045(2) 1.07413(15) 0.52801(14) 0.0155(4) Uani 1 1 d . . . .
H6 H 0.3368 1.1218 0.5429 0.019 Uiso 1 1 calc R . . .
C7 C 0.3222(2) 0.98753(16) 0.57982(13) 0.0161(4) Uani 1 1 d . . . .
H7 H 0.3664 0.9770 0.6295 0.019 Uiso 1 1 calc R . . .
C8 C 0.2762(2) 0.91546(14) 0.56010(13) 0.0135(4) Uani 1 1 d . . . .
H8 H 0.2868 0.8564 0.5959 0.016 Uiso 1 1 calc R . . .
C9 C 0.0270(2) 0.75892(13) 0.44602(12) 0.0114(3) Uani 1 1 d . . . .
C10 C -0.0557(2) 0.69511(14) 0.50343(13) 0.0134(4) Uani 1 1 d . . . .
H10 H -0.0360 0.6759 0.5599 0.016 Uiso 1 1 calc R . . .
C11 C -0.1660(2) 0.65896(14) 0.48035(13) 0.0136(4) Uani 1 1 d . . . .
C12 C -0.1852(2) 0.68645(14) 0.39548(14) 0.0158(4) Uani 1 1 d . . . .
H12 H -0.2572 0.6628 0.3759 0.019 Uiso 1 1 calc R . . .
C13 C -0.0991(2) 0.74816(14) 0.34015(13) 0.0128(3) Uani 1 1 d . . . .
H13 H -0.1129 0.7651 0.2826 0.015 Uiso 1 1 calc R . . .
C14 C -0.0326(2) 1.06785(13) 0.25953(12) 0.0108(3) Uani 1 1 d . . . .
C15 C -0.1351(2) 1.14457(14) 0.22738(13) 0.0132(4) Uani 1 1 d . . . .
H15 H -0.1246 1.2020 0.2341 0.016 Uiso 1 1 calc R . . .
C16 C -0.2515(2) 1.13973(14) 0.18603(12) 0.0123(3) Uani 1 1 d . . . .
C17 C -0.2579(2) 1.05388(14) 0.17518(12) 0.0127(3) Uani 1 1 d . . . .
H17 H -0.3359 1.0463 0.1478 0.015 Uiso 1 1 calc R . . .
C18 C -0.1506(2) 0.98056(14) 0.20444(12) 0.0123(3) Uani 1 1 d . . . .
H18 H -0.1550 0.9234 0.1946 0.015 Uiso 1 1 calc R . . .
C23 C -0.3710(3) 1.22274(14) 0.15748(15) 0.0177(4) Uani 1 1 d . . . .
C24 C -0.4109(3) 1.22200(18) 0.07213(17) 0.0269(5) Uani 1 1 d . . . .
H24A H -0.3172 1.2235 0.0293 0.040 Uiso 1 1 calc GR . . .
H24B H -0.4884 1.2753 0.0551 0.040 Uiso 1 1 calc GR . . .
H24C H -0.4527 1.1667 0.0774 0.040 Uiso 1 1 calc GR . . .
C25 C -0.3126(4) 1.31069(17) 0.1486(2) 0.0387(8) Uani 1 1 d . . . .
H25A H -0.2954 1.3147 0.2038 0.058 Uiso 1 1 calc GR . . .
H25B H -0.3898 1.3623 0.1275 0.058 Uiso 1 1 calc GR . . .
H25C H -0.2151 1.3119 0.1087 0.058 Uiso 1 1 calc GR . . .
C26 C -0.5182(3) 1.2171(2) 0.22421(19) 0.0334(6) Uani 1 1 d . . . .
H26A H -0.5570 1.1613 0.2281 0.050 Uiso 1 1 calc GR . . .
H26B H -0.5974 1.2697 0.2079 0.050 Uiso 1 1 calc GR . . .
H26C H -0.4940 1.2169 0.2792 0.050 Uiso 1 1 calc GR . . .
C27 C 0.2495(2) 0.78551(13) 0.18498(13) 0.0135(4) Uani 1 1 d . . . .
C28 C 0.3422(2) 0.77330(14) 0.25051(13) 0.0148(4) Uani 1 1 d . . . .
C29 C 0.3895(2) 0.85799(14) 0.24338(13) 0.0142(4) Uani 1 1 d . . . .
C30 C 0.3223(2) 0.92405(14) 0.17626(13) 0.0132(4) Uani 1 1 d . . . .
C31 C 0.2388(2) 0.87775(14) 0.13961(12) 0.0130(3) Uani 1 1 d . . . .
C32 C 0.1881(3) 0.71221(16) 0.16592(16) 0.0218(4) Uani 1 1 d . . . .
H32A H 0.1633 0.6672 0.2183 0.033 Uiso 1 1 calc GR . . .
H32B H 0.2663 0.6829 0.1262 0.033 Uiso 1 1 calc GR . . .
H32C H 0.0942 0.7382 0.1407 0.033 Uiso 1 1 calc GR . . .
C33 C 0.3922(3) 0.68546(16) 0.30908(16) 0.0235(5) Uani 1 1 d . . . .
H33A H 0.4116 0.6974 0.3608 0.035 Uiso 1 1 calc GR . . .
H33B H 0.4874 0.6533 0.2815 0.035 Uiso 1 1 calc GR . . .
H33C H 0.3105 0.6481 0.3233 0.035 Uiso 1 1 calc GR . . .
C34 C 0.4887(2) 0.87569(17) 0.29737(15) 0.0202(4) Uani 1 1 d . . . .
H34A H 0.4655 0.9400 0.2991 0.030 Uiso 1 1 calc GR . . .
H34B H 0.5981 0.8601 0.2737 0.030 Uiso 1 1 calc GR . . .
H34C H 0.4677 0.8386 0.3548 0.030 Uiso 1 1 calc GR . . .
C35 C 0.3487(3) 1.01981(14) 0.14258(14) 0.0180(4) Uani 1 1 d . . . .
H35A H 0.2546 1.0576 0.1234 0.027 Uiso 1 1 calc GR . . .
H35B H 0.4346 1.0225 0.0950 0.027 Uiso 1 1 calc GR . . .
H35C H 0.3742 1.0423 0.1872 0.027 Uiso 1 1 calc GR . . .
C36 C 0.1573(3) 0.92268(16) 0.06585(13) 0.0198(4) Uani 1 1 d . . . .
H36A H 0.0779 0.8879 0.0652 0.030 Uiso 1 1 calc GR . . .
H36B H 0.2322 0.9251 0.0134 0.030 Uiso 1 1 calc GR . . .
H36C H 0.1082 0.9844 0.0706 0.030 Uiso 1 1 calc GR . . .
S S 0.71105(6) 0.78892(4) 0.09470(3) 0.01566(9) Uani 1 1 d . . . .
F1 F 0.78679(18) 0.75578(12) -0.05753(9) 0.0296(3) Uani 1 1 d . . . .
F2 F 0.95307(18) 0.81589(11) -0.02407(10) 0.0295(3) Uani 1 1 d . . . .
F3 F 0.93639(19) 0.67533(11) 0.02973(11) 0.0334(4) Uani 1 1 d . . . .
O1 O 0.8061(2) 0.78656(15) 0.15565(12) 0.0323(4) Uani 1 1 d . . . .
O2 O 0.6364(2) 0.87781(13) 0.05868(12) 0.0351(5) Uani 1 1 d . . . .
O3 O 0.6174(2) 0.71893(13) 0.11824(13) 0.0298(4) Uani 1 1 d . . . .
C40 C 0.8540(3) 0.75721(15) 0.00648(14) 0.0183(4) Uani 1 1 d . . . .
C81 C 0.5139(3) 0.54666(17) 0.0582(2) 0.0307(6) Uani 1 1 d . . . .
D81 D 0.5232 0.5787 0.0981 0.037 Uiso 1 1 calc R . . .
C82 C 0.3789(3) 0.51225(17) 0.0653(2) 0.0312(6) Uani 1 1 d . . . .
D82 D 0.2960 0.5206 0.1102 0.037 Uiso 1 1 calc R . . .
C83 C 0.6345(3) 0.53420(18) -0.0070(2) 0.0326(6) Uani 1 1 d . . . .
D83 D 0.7268 0.5576 -0.0119 0.039 Uiso 1 1 calc R . . .
C91 C 1.0337(4) 0.3829(2) 0.2022(2) 0.0386(7) Uani 1 1 d . . . .
D91 D 1.1251 0.3549 0.1719 0.046 Uiso 1 1 calc R . . .
C92 C 0.9653(4) 0.4697(2) 0.1682(2) 0.0374(7) Uani 1 1 d . . . .
D92 D 1.0096 0.5014 0.1144 0.045 Uiso 1 1 calc R . . .
C93 C 0.8329(3) 0.51049(19) 0.21201(19) 0.0331(6) Uani 1 1 d . . . .
D93 D 0.7863 0.5704 0.1885 0.040 Uiso 1 1 calc R . . .
C94 C 0.7677(3) 0.46448(19) 0.29000(18) 0.0289(5) Uani 1 1 d . . . .
D94 D 0.6763 0.4926 0.3202 0.035 Uiso 1 1 calc R . . .
C95 C 0.8362(4) 0.37717(19) 0.32420(18) 0.0323(6) Uani 1 1 d . . . .
D95 D 0.7916 0.3452 0.3778 0.039 Uiso 1 1 calc R . . .
C96 C 0.9689(4) 0.33687(18) 0.2804(2) 0.0353(7) Uani 1 1 d . . . .
D96 D 1.0162 0.2772 0.3040 0.042 Uiso 1 1 calc R . . .
C19 C -0.2667(3) 0.59701(15) 0.54607(14) 0.0235(5) Uani 1 1 d . . . .
C20B C -0.3499(8) 0.5451(5) 0.5124(5) 0.0329(18) Uani 0.464(8) 1 d . P A 2
H20A H -0.2760 0.5109 0.4748 0.049 Uiso 0.464(8) 1 calc R P A 2
H20B H -0.4018 0.5030 0.5593 0.049 Uiso 0.464(8) 1 calc R P A 2
H20C H -0.4271 0.5870 0.4808 0.049 Uiso 0.464(8) 1 calc R P A 2
C21B C -0.1557(6) 0.5247(4) 0.6050(4) 0.0264(14) Uani 0.464(8) 1 d . P A 2
H21A H -0.0980 0.5567 0.6287 0.040 Uiso 0.464(8) 1 calc R P A 2
H21B H -0.2183 0.4874 0.6510 0.040 Uiso 0.464(8) 1 calc R P A 2
H21C H -0.0827 0.4857 0.5713 0.040 Uiso 0.464(8) 1 calc R P A 2
C22B C -0.3707(8) 0.6529(4) 0.6054(5) 0.042(2) Uani 0.464(8) 1 d . P A 2
H22A H -0.3080 0.6854 0.6253 0.064 Uiso 0.464(8) 1 calc R P A 2
H22B H -0.4482 0.6966 0.5754 0.064 Uiso 0.464(8) 1 calc R P A 2
H22C H -0.4230 0.6126 0.6539 0.064 Uiso 0.464(8) 1 calc R P A 2
C20A C -0.2842(9) 0.5198(4) 0.5082(4) 0.0368(16) Uani 0.536(8) 1 d . P A 1
H20D H -0.3140 0.5452 0.4522 0.055 Uiso 0.536(8) 1 calc R P A 1
H20E H -0.1855 0.4782 0.5030 0.055 Uiso 0.536(8) 1 calc R P A 1
H20F H -0.3643 0.4868 0.5451 0.055 Uiso 0.536(8) 1 calc R P A 1
C21A C -0.2224(8) 0.5650(5) 0.6296(3) 0.0426(19) Uani 0.536(8) 1 d . P A 1
H21D H -0.2945 0.5261 0.6663 0.064 Uiso 0.536(8) 1 calc R P A 1
H21E H -0.1172 0.5303 0.6251 0.064 Uiso 0.536(8) 1 calc R P A 1
H21F H -0.2258 0.6171 0.6536 0.064 Uiso 0.536(8) 1 calc R P A 1
C22A C -0.4351(6) 0.6559(4) 0.5539(5) 0.049(2) Uani 0.536(8) 1 d . P A 1
H22D H -0.4659 0.6778 0.4979 0.073 Uiso 0.536(8) 1 calc R P A 1
H22E H -0.5088 0.6185 0.5914 0.073 Uiso 0.536(8) 1 calc R P A 1
H22F H -0.4345 0.7078 0.5773 0.073 Uiso 0.536(8) 1 calc R P A 1

loop_
_atom_site_aniso_label
_atom_site_aniso_U_11
_atom_site_aniso_U_22
_atom_site_aniso_U_33
_atom_site_aniso_U_23
_atom_site_aniso_U_13
_atom_site_aniso_U_12
Ir 0.00776(3) 0.00818(3) 0.00830(3) -0.00017(2) -0.00114(2) -0.00112(2)
N1 0.0126(7) 0.0108(7) 0.0100(7) 0.0009(6) -0.0049(6) -0.0027(6)
N2 0.0114(7) 0.0137(8) 0.0115(7) -0.0010(6) -0.0031(6) -0.0030(6)
N3 0.0087(7) 0.0110(7) 0.0110(7) 0.0004(6) -0.0021(6) -0.0016(6)
N4 0.0118(7) 0.0118(7) 0.0135(8) -0.0022(6) -0.0034(6) -0.0013(6)
N5 0.0104(7) 0.0099(7) 0.0086(7) -0.0008(6) -0.0018(5) -0.0003(6)
C1 0.0100(8) 0.0121(8) 0.0085(8) -0.0012(6) -0.0027(6) 0.0000(6)
C2 0.0079(8) 0.0137(8) 0.0141(9) -0.0043(7) -0.0012(6) -0.0017(6)
C3 0.0096(8) 0.0161(9) 0.0123(8) -0.0042(7) -0.0007(6) -0.0034(7)
C4 0.0097(8) 0.0115(8) 0.0114(8) -0.0033(7) -0.0019(6) -0.0011(6)
C5 0.0116(8) 0.0142(9) 0.0159(9) -0.0060(7) -0.0019(7) -0.0016(7)
C6 0.0138(9) 0.0185(10) 0.0172(9) -0.0086(8) -0.0030(7) -0.0031(7)
C7 0.0125(9) 0.0248(11) 0.0132(9) -0.0071(8) -0.0022(7) -0.0039(8)
C8 0.0110(8) 0.0178(9) 0.0107(8) -0.0021(7) -0.0018(7) -0.0016(7)
C9 0.0117(8) 0.0104(8) 0.0116(8) -0.0020(7) -0.0014(6) -0.0019(6)
C10 0.0162(9) 0.0122(8) 0.0100(8) -0.0001(7) -0.0001(7) -0.0034(7)
C11 0.0143(9) 0.0109(8) 0.0146(9) -0.0018(7) 0.0001(7) -0.0037(7)
C12 0.0144(9) 0.0162(9) 0.0181(10) -0.0045(8) -0.0007(7) -0.0064(7)
C13 0.0123(8) 0.0138(9) 0.0124(8) -0.0016(7) -0.0020(7) -0.0038(7)
C14 0.0090(8) 0.0112(8) 0.0115(8) -0.0013(7) -0.0016(6) -0.0017(6)
C15 0.0124(8) 0.0114(8) 0.0147(9) -0.0011(7) -0.0032(7) -0.0009(7)
C16 0.0102(8) 0.0128(8) 0.0110(8) 0.0019(7) -0.0032(6) 0.0001(7)
C17 0.0116(8) 0.0145(9) 0.0120(8) -0.0022(7) -0.0039(7) -0.0012(7)
C18 0.0119(8) 0.0127(8) 0.0117(8) -0.0016(7) -0.0013(7) -0.0026(7)
C23 0.0169(9) 0.0117(9) 0.0235(11) -0.0025(8) -0.0093(8) 0.0042(7)
C24 0.0315(13) 0.0222(11) 0.0264(12) 0.0000(9) -0.0171(10) 0.0025(10)
C25 0.0423(16) 0.0117(10) 0.068(2) -0.0011(12) -0.0384(16) 0.0011(10)
C26 0.0219(12) 0.0365(15) 0.0344(14) -0.0086(12) -0.0060(10) 0.0134(11)
C27 0.0115(8) 0.0105(8) 0.0154(9) -0.0030(7) 0.0024(7) 0.0004(7)
C28 0.0124(8) 0.0103(8) 0.0169(9) -0.0010(7) 0.0024(7) 0.0010(7)
C29 0.0086(8) 0.0170(9) 0.0136(9) -0.0002(7) 0.0001(7) -0.0009(7)
C30 0.0107(8) 0.0123(8) 0.0125(9) 0.0013(7) 0.0024(7) -0.0024(7)
C31 0.0112(8) 0.0145(9) 0.0102(8) -0.0016(7) 0.0014(6) 0.0000(7)
C32 0.0235(11) 0.0176(10) 0.0253(11) -0.0091(9) 0.0015(9) -0.0056(8)
C33 0.0217(11) 0.0145(10) 0.0246(11) 0.0052(8) -0.0007(9) 0.0030(8)
C34 0.0103(9) 0.0254(11) 0.0235(11) -0.0008(9) -0.0059(8) -0.0026(8)
C35 0.0177(9) 0.0131(9) 0.0202(10) 0.0014(8) 0.0005(8) -0.0059(7)
C36 0.0257(11) 0.0239(11) 0.0088(9) -0.0032(8) -0.0054(8) 0.0000(9)
S 0.0196(2) 0.0146(2) 0.0117(2) -0.00325(17) -0.00136(18) -0.00129(18)
F1 0.0312(8) 0.0427(9) 0.0194(7) -0.0152(7) -0.0048(6) -0.0051(7)
F2 0.0256(7) 0.0345(8) 0.0294(8) -0.0098(7) 0.0068(6) -0.0150(6)
F3 0.0333(8) 0.0219(7) 0.0340(9) -0.0043(6) 0.0004(7) 0.0114(6)
O1 0.0342(10) 0.0483(12) 0.0193(9) -0.0135(8) -0.0085(7) -0.0064(9)
O2 0.0426(11) 0.0210(9) 0.0249(9) 0.0008(7) 0.0068(8) 0.0115(8)
O3 0.0264(9) 0.0288(10) 0.0340(10) -0.0110(8) 0.0085(8) -0.0128(7)
C40 0.0196(10) 0.0172(10) 0.0180(10) -0.0056(8) -0.0018(8) -0.0021(8)
C81 0.0324(13) 0.0142(10) 0.0477(17) -0.0050(11) -0.0165(12) -0.0015(9)
C82 0.0281(13) 0.0177(11) 0.0466(16) -0.0076(11) -0.0078(12) 0.0009(9)
C83 0.0252(12) 0.0188(11) 0.0552(18) -0.0042(12) -0.0141(12) -0.0047(10)
C91 0.0381(16) 0.0402(16) 0.0426(17) -0.0222(14) -0.0196(13) 0.0116(13)
C92 0.0332(14) 0.0429(17) 0.0313(15) -0.0017(12) -0.0061(12) -0.0035(13)
C93 0.0350(14) 0.0210(12) 0.0365(15) 0.0054(11) -0.0111(12) 0.0004(10)
C94 0.0291(13) 0.0291(13) 0.0289(13) -0.0063(10) -0.0077(10) -0.0029(10)
C95 0.0442(16) 0.0261(13) 0.0303(14) 0.0042(10) -0.0212(12) -0.0125(12)
C96 0.0485(17) 0.0200(12) 0.0466(17) -0.0086(11) -0.0350(14) 0.0024(11)
C19 0.0275(11) 0.0206(10) 0.0211(11) -0.0008(8) 0.0046(9) -0.0147(9)
C20B 0.034(4) 0.043(4) 0.027(3) 0.009(3) -0.010(3) -0.034(3)
C21B 0.032(3) 0.027(3) 0.022(3) 0.006(2) -0.006(2) -0.021(2)
C22B 0.036(3) 0.035(3) 0.050(4) -0.013(3) 0.022(3) -0.016(3)
C20A 0.048(4) 0.041(4) 0.029(3) -0.001(2) -0.004(3) -0.034(3)
C21A 0.058(4) 0.056(4) 0.019(2) 0.011(2) -0.008(2) -0.043(3)
C22A 0.029(3) 0.045(3) 0.055(4) 0.005(3) 0.018(3) -0.013(2)

loop_
_atom_type_symbol
_atom_type_description
_atom_type_scat_dispersion_real
_atom_type_scat_dispersion_imag
_atom_type_scat_source
C C 0.0033 0.0016 'International Tables Vol C Tables 4.2.6.8 and 6.1.1.4'
D D 0.0000 0.0000 'International Tables Vol C Tables 4.2.6.8 and 6.1.1.4'
F F 0.0171 0.0103 'International Tables Vol C Tables 4.2.6.8 and 6.1.1.4'
H H 0.0000 0.0000 'International Tables Vol C Tables 4.2.6.8 and 6.1.1.4'
Ir Ir -1.4442 7.9887 'International Tables Vol C Tables 4.2.6.8 and 6.1.1.4'
N N 0.0061 0.0033 'International Tables Vol C Tables 4.2.6.8 and 6.1.1.4'
O O 0.0106 0.0060 'International Tables Vol C Tables 4.2.6.8 and 6.1.1.4'
S S 0.1246 0.1234 'International Tables Vol C Tables 4.2.6.8 and 6.1.1.4'

loop_
_geom_angle_atom_site_label_1
_geom_angle_atom_site_label_2
_geom_angle_atom_site_label_3
_geom_angle
_geom_angle_site_symmetry_1
_geom_angle_site_symmetry_3
N1 Ir N3 77.99(7) . .
N1 Ir N5 77.43(7) . .
N1 Ir C27 157.91(8) . .
N1 Ir C28 118.89(8) . .
N1 Ir C29 98.39(8) . .
N1 Ir C30 111.69(8) . .
N1 Ir C31 149.03(7) . .
N3 Ir C27 100.31(7) . .
N3 Ir C28 97.20(7) . .
N3 Ir C29 127.29(7) . .
N3 Ir C30 162.43(7) . .
N3 Ir C31 132.98(7) . .
N5 Ir N3 97.87(7) . .
N5 Ir C27 124.36(7) . .
N5 Ir C28 159.87(7) . .
N5 Ir C29 133.17(7) . .
N5 Ir C30 98.58(7) . .
N5 Ir C31 95.20(7) . .
C28 Ir C27 39.08(8) . .
C28 Ir C29 38.59(8) . .
C28 Ir C31 64.71(8) . .
C29 Ir C27 64.79(8) . .
C29 Ir C31 64.67(8) . .
C30 Ir C27 65.02(8) . .
C30 Ir C28 65.38(8) . .
C30 Ir C29 39.04(8) . .
C30 Ir C31 38.92(8) . .
C31 Ir C27 38.08(7) . .
C1 N1 Ir 120.54(14) . .
C4 N1 Ir 119.95(13) . .
C4 N1 C1 111.21(17) . .
C1 N2 C9 118.41(17) . .
C9 N3 Ir 121.78(13) . .
C13 N3 Ir 119.98(13) . .
C13 N3 C9 117.99(17) . .
C4 N4 C14 118.57(17) . .
C14 N5 Ir 121.00(13) . .
C18 N5 Ir 120.31(13) . .
C18 N5 C14 117.93(17) . .
N1 C1 C2 107.66(17) . .
N2 C1 N1 124.51(18) . .
N2 C1 C2 127.65(18) . .
C3 C2 C1 106.68(17) . .
C8 C2 C1 132.01(19) . .
C8 C2 C3 121.22(18) . .
C2 C3 C4 106.64(17) . .
C5 C3 C2 121.40(19) . .
C5 C3 C4 131.87(19) . .
N1 C4 C3 107.35(17) . .
N4 C4 N1 125.09(18) . .
N4 C4 C3 127.41(18) . .
C3 C5 H5 121.3 . .
C3 C5 C6 117.40(19) . .
C6 C5 H5 121.3 . .
C5 C6 H6 119.4 . .
C7 C6 C5 121.22(19) . .
C7 C6 H6 119.4 . .
C6 C7 H7 119.4 . .
C6 C7 C8 121.17(19) . .
C8 C7 H7 119.4 . .
C2 C8 C7 117.57(19) . .
C2 C8 H8 121.2 . .
C7 C8 H8 121.2 . .
N3 C9 N2 125.17(17) . .
N3 C9 C10 120.18(18) . .
C10 C9 N2 114.59(18) . .
C9 C10 H10 119.0 . .
C11 C10 C9 122.04(19) . .
C11 C10 H10 119.0 . .
C10 C11 C12 116.57(18) . .
C10 C11 C19 121.08(19) . .
C12 C11 C19 122.26(19) . .
C11 C12 H12 120.1 . .
C13 C12 C11 119.74(19) . .
C13 C12 H12 120.1 . .
N3 C13 C12 123.41(19) . .
N3 C13 H13 118.3 . .
C12 C13 H13 118.3 . .
N5 C14 N4 124.96(17) . .
N5 C14 C15 119.95(18) . .
C15 C14 N4 115.04(18) . .
C14 C15 H15 118.9 . .
C16 C15 C14 122.26(19) . .
C16 C15 H15 118.9 . .
C15 C16 C17 116.38(18) . .
C15 C16 C23 121.77(19) . .
C17 C16 C23 121.80(18) . .
C16 C17 H17 120.2 . .
C18 C17 C16 119.65(18) . .
C18 C17 H17 120.2 . .
N5 C18 C17 123.73(19) . .
N5 C18 H18 118.1 . .
C17 C18 H18 118.1 . .
C16 C23 C24 110.59(19) . .
C16 C23 C26 107.30(19) . .
C24 C23 C26 108.6(2) . .
C25 C23 C16 111.72(19) . .
C25 C23 C24 108.5(2) . .
C25 C23 C26 110.0(2) . .
C23 C24 H24A 109.5 . .
C23 C24 H24B 109.5 . .
C23 C24 H24C 109.5 . .
H24A C24 H24B 109.5 . .
H24A C24 H24C 109.5 . .
H24B C24 H24C 109.5 . .
C23 C25 H25A 109.5 . .
C23 C25 H25B 109.5 . .
C23 C25 H25C 109.5 . .
H25A C25 H25B 109.5 . .
H25A C25 H25C 109.5 . .
H25B C25 H25C 109.5 . .
C23 C26 H26A 109.5 . .
C23 C26 H26B 109.5 . .
C23 C26 H26C 109.5 . .
H26A C26 H26B 109.5 . .
H26A C26 H26C 109.5 . .
H26B C26 H26C 109.5 . .
C28 C27 Ir 69.52(12) . .
C28 C27 C32 125.23(19) . .
C31 C27 Ir 70.79(11) . .
C31 C27 C28 107.65(18) . .
C31 C27 C32 127.0(2) . .
C32 C27 Ir 128.46(15) . .
C27 C28 Ir 71.39(11) . .
C27 C28 C33 125.8(2) . .
C29 C28 Ir 70.86(12) . .
C29 C28 C27 107.87(17) . .
C29 C28 C33 126.1(2) . .
C33 C28 Ir 127.86(15) . .
C28 C29 Ir 70.54(11) . .
C28 C29 C30 108.36(18) . .
C28 C29 C34 125.90(19) . .
C30 C29 Ir 69.94(11) . .
C30 C29 C34 125.73(19) . .
C34 C29 Ir 124.35(15) . .
C29 C30 Ir 71.02(11) . .
C29 C30 C31 107.35(17) . .
C29 C30 C35 127.11(19) . .
C31 C30 Ir 71.70(11) . .
C31 C30 C35 125.13(19) . .
C35 C30 Ir 128.28(15) . .
C27 C31 Ir 71.13(11) . .
C27 C31 C30 108.70(18) . .
C27 C31 C36 127.7(2) . .
C30 C31 Ir 69.38(11) . .
C30 C31 C36 123.63(19) . .
C36 C31 Ir 125.55(15) . .
C27 C32 H32A 109.5 . .
C27 C32 H32B 109.5 . .
C27 C32 H32C 109.5 . .
H32A C32 H32B 109.5 . .
H32A C32 H32C 109.5 . .
H32B C32 H32C 109.5 . .
C28 C33 H33A 109.5 . .
C28 C33 H33B 109.5 . .
C28 C33 H33C 109.5 . .
H33A C33 H33B 109.5 . .
H33A C33 H33C 109.5 . .
H33B C33 H33C 109.5 . .
C29 C34 H34A 109.5 . .
C29 C34 H34B 109.5 . .
C29 C34 H34C 109.5 . .
H34A C34 H34B 109.5 . .
H34A C34 H34C 109.5 . .
H34B C34 H34C 109.5 . .
C30 C35 H35A 109.5 . .
C30 C35 H35B 109.5 . .
C30 C35 H35C 109.5 . .
H35A C35 H35B 109.5 . .
H35A C35 H35C 109.5 . .
H35B C35 H35C 109.5 . .
C31 C36 H36A 109.5 . .
C31 C36 H36B 109.5 . .
C31 C36 H36C 109.5 . .
H36A C36 H36B 109.5 . .
H36A C36 H36C 109.5 . .
H36B C36 H36C 109.5 . .
O1 S C40 102.67(12) . .
O2 S O1 114.41(14) . .
O2 S O3 115.92(13) . .
O2 S C40 103.61(11) . .
O3 S O1 114.64(13) . .
O3 S C40 103.14(11) . .
F1 C40 S 111.58(16) . .
F1 C40 F2 106.79(19) . .
F2 C40 S 111.57(16) . .
F3 C40 S 111.50(16) . .
F3 C40 F1 107.50(19) . .
F3 C40 F2 107.64(19) . .
C82 C81 D81 120.1 . .
C83 C81 D81 120.1 . .
C83 C81 C82 119.9(3) . .
C81 C82 D82 120.0 . .
C83 C82 C81 120.0(3) 2_665 .
C83 C82 D82 120.0 2_665 .
C81 C83 C82 120.1(3) . 2_665
C81 C83 D83 119.9 . .
C82 C83 D83 119.9 2_665 .
C92 C91 D91 120.1 . .
C92 C91 C96 119.8(3) . .
C96 C91 D91 120.1 . .
C91 C92 D92 119.9 . .
C93 C92 C91 120.1(3) . .
C93 C92 D92 119.9 . .
C92 C93 D93 119.9 . .
C92 C93 C94 120.1(3) . .
C94 C93 D93 119.9 . .
C93 C94 D94 120.1 . .
C93 C94 C95 119.8(3) . .
C95 C94 D94 120.1 . .
C94 C95 D95 120.0 . .
C96 C95 C94 119.9(3) . .
C96 C95 D95 120.0 . .
C91 C96 D96 119.9 . .
C95 C96 C91 120.2(3) . .
C95 C96 D96 119.9 . .
C11 C19 C21B 107.6(3) . .
C11 C19 C20A 108.9(3) . .
C11 C19 C22A 104.7(3) . .
C20B C19 C11 115.8(3) . .
C20B C19 C21B 107.0(3) . .
C20B C19 C22B 113.9(4) . .
C22B C19 C11 107.9(3) . .
C22B C19 C21B 103.8(3) . .
C20A C19 C22A 103.8(3) . .
C21A C19 C11 116.5(3) . .
C21A C19 C20A 113.0(4) . .
C21A C19 C22A 108.9(3) . .
C19 C20B H20A 109.5 . .
C19 C20B H20B 109.5 . .
C19 C20B H20C 109.5 . .
H20A C20B H20B 109.5 . .
H20A C20B H20C 109.5 . .
H20B C20B H20C 109.5 . .
C19 C21B H21A 109.5 . .
C19 C21B H21B 109.5 . .
C19 C21B H21C 109.5 . .
H21A C21B H21B 109.5 . .
H21A C21B H21C 109.5 . .
H21B C21B H21C 109.5 . .
C19 C22B H22A 109.5 . .
C19 C22B H22B 109.5 . .
C19 C22B H22C 109.5 . .
H22A C22B H22B 109.5 . .
H22A C22B H22C 109.5 . .
H22B C22B H22C 109.5 . .
C19 C20A H20D 109.5 . .
C19 C20A H20E 109.5 . .
C19 C20A H20F 109.5 . .
H20D C20A H20E 109.5 . .
H20D C20A H20F 109.5 . .
H20E C20A H20F 109.5 . .
C19 C21A H21D 109.5 . .
C19 C21A H21E 109.5 . .
C19 C21A H21F 109.5 . .
H21D C21A H21E 109.5 . .
H21D C21A H21F 109.5 . .
H21E C21A H21F 109.5 . .
C19 C22A H22D 109.5 . .
C19 C22A H22E 109.5 . .
C19 C22A H22F 109.5 . .
H22D C22A H22E 109.5 . .
H22D C22A H22F 109.5 . .
H22E C22A H22F 109.5 . .

loop_
_geom_bond_atom_site_label_1
_geom_bond_atom_site_label_2
_geom_bond_distance
_geom_bond_site_symmetry_2
Ir N1 2.0310(18) .
Ir N3 2.1178(17) .
Ir N5 2.1131(17) .
Ir C27 2.185(2) .
Ir C28 2.160(2) .
Ir C29 2.164(2) .
Ir C30 2.150(2) .
Ir C31 2.181(2) .
N1 C1 1.366(2) .
N1 C4 1.365(3) .
N2 C1 1.298(3) .
N2 C9 1.402(3) .
N3 C9 1.367(3) .
N3 C13 1.357(3) .
N4 C4 1.291(3) .
N4 C14 1.404(3) .
N5 C14 1.368(3) .
N5 C18 1.350(3) .
C1 C2 1.478(3) .
C2 C3 1.404(3) .
C2 C8 1.383(3) .
C3 C4 1.485(3) .
C3 C5 1.382(3) .
C5 H5 0.9500 .
C5 C6 1.403(3) .
C6 H6 0.9500 .
C6 C7 1.390(3) .
C7 H7 0.9500 .
C7 C8 1.400(3) .
C8 H8 0.9500 .
C9 C10 1.399(3) .
C10 H10 0.9500 .
C10 C11 1.391(3) .
C11 C12 1.399(3) .
C11 C19 1.527(3) .
C12 H12 0.9500 .
C12 C13 1.382(3) .
C13 H13 0.9500 .
C14 C15 1.398(3) .
C15 H15 0.9500 .
C15 C16 1.386(3) .
C16 C17 1.401(3) .
C16 C23 1.528(3) .
C17 H17 0.9500 .
C17 C18 1.377(3) .
C18 H18 0.9500 .
C23 C24 1.536(3) .
C23 C25 1.520(3) .
C23 C26 1.536(4) .
C24 H24A 0.9800 .
C24 H24B 0.9800 .
C24 H24C 0.9800 .
C25 H25A 0.9800 .
C25 H25B 0.9800 .
C25 H25C 0.9800 .
C26 H26A 0.9800 .
C26 H26B 0.9800 .
C26 H26C 0.9800 .
C27 C28 1.454(3) .
C27 C31 1.424(3) .
C27 C32 1.487(3) .
C28 C29 1.429(3) .
C28 C33 1.495(3) .
C29 C30 1.442(3) .
C29 C34 1.494(3) .
C30 C31 1.443(3) .
C30 C35 1.492(3) .
C31 C36 1.495(3) .
C32 H32A 0.9800 .
C32 H32B 0.9800 .
C32 H32C 0.9800 .
C33 H33A 0.9800 .
C33 H33B 0.9800 .
C33 H33C 0.9800 .
C34 H34A 0.9800 .
C34 H34B 0.9800 .
C34 H34C 0.9800 .
C35 H35A 0.9800 .
C35 H35B 0.9800 .
C35 H35C 0.9800 .
C36 H36A 0.9800 .
C36 H36B 0.9800 .
C36 H36C 0.9800 .
S O1 1.4412(19) .
S O2 1.4317(19) .
S O3 1.4332(19) .
S C40 1.831(2) .
F1 C40 1.333(3) .
F2 C40 1.334(3) .
F3 C40 1.330(3) .
C81 D81 0.9500 .
C81 C82 1.391(4) .
C81 C83 1.382(4) .
C82 D82 0.9500 .
C82 C83 1.384(4) 2_665
C83 C82 1.384(4) 2_665
C83 D83 0.9500 .
C91 D91 0.9500 .
C91 C92 1.379(4) .
C91 C96 1.382(5) .
C92 D92 0.9500 .
C92 C93 1.377(4) .
C93 D93 0.9500 .
C93 C94 1.381(4) .
C94 D94 0.9500 .
C94 C95 1.387(4) .
C95 D95 0.9500 .
C95 C96 1.375(5) .
C96 D96 0.9500 .
C19 C20B 1.473(5) .
C19 C21B 1.602(5) .
C19 C22B 1.519(5) .
C19 C20A 1.536(5) .
C19 C21A 1.454(5) .
C19 C22A 1.588(5) .
C20B H20A 0.9800 .
C20B H20B 0.9800 .
C20B H20C 0.9800 .
C21B H21A 0.9800 .
C21B H21B 0.9800 .
C21B H21C 0.9800 .
C22B H22A 0.9800 .
C22B H22B 0.9800 .
C22B H22C 0.9800 .
C20A H20D 0.9800 .
C20A H20E 0.9800 .
C20A H20F 0.9800 .
C21A H21D 0.9800 .
C21A H21E 0.9800 .
C21A H21F 0.9800 .
C22A H22D 0.9800 .
C22A H22E 0.9800 .
C22A H22F 0.9800 .

loop_
_geom_torsion_atom_site_label_1
_geom_torsion_atom_site_label_2
_geom_torsion_atom_site_label_3
_geom_torsion_atom_site_label_4
_geom_torsion
_geom_torsion_site_symmetry_4
Ir N1 C1 N2 -43.0(3) .
Ir N1 C1 C2 141.43(13) .
Ir N1 C4 N4 42.4(3) .
Ir N1 C4 C3 -141.76(13) .
Ir N3 C9 N2 8.1(3) .
Ir N3 C9 C10 -174.78(14) .
Ir N3 C13 C12 176.34(16) .
Ir N5 C14 N4 -15.1(3) .
Ir N5 C14 C15 167.65(14) .
Ir N5 C18 C17 -170.69(15) .
Ir C27 C28 C29 -61.84(14) .
Ir C27 C28 C33 123.8(2) .
Ir C27 C31 C30 59.43(14) .
Ir C27 C31 C36 -120.8(2) .
Ir C28 C29 C30 -59.96(14) .
Ir C28 C29 C34 118.9(2) .
Ir C29 C30 C31 -62.91(13) .
Ir C29 C30 C35 124.1(2) .
Ir C30 C31 C27 -60.51(14) .
Ir C30 C31 C36 119.72(19) .
N1 C1 C2 C3 4.1(2) .
N1 C1 C2 C8 -179.4(2) .
N2 C1 C2 C3 -171.22(19) .
N2 C1 C2 C8 5.3(4) .
N2 C9 C10 C11 175.44(18) .
N3 C9 C10 C11 -2.0(3) .
N4 C14 C15 C16 -173.64(18) .
N5 C14 C15 C16 3.9(3) .
C1 N1 C4 N4 -169.13(19) .
C1 N1 C4 C3 6.7(2) .
C1 N2 C9 N3 28.4(3) .
C1 N2 C9 C10 -148.84(19) .
C1 C2 C3 C4 -0.1(2) .
C1 C2 C3 C5 176.87(18) .
C1 C2 C8 C7 -177.0(2) .
C2 C3 C4 N1 -3.9(2) .
C2 C3 C4 N4 171.87(19) .
C2 C3 C5 C6 1.1(3) .
C3 C2 C8 C7 -0.9(3) .
C3 C5 C6 C7 -1.0(3) .
C4 N1 C1 N2 168.67(19) .
C4 N1 C1 C2 -6.9(2) .
C4 N4 C14 N5 -23.9(3) .
C4 N4 C14 C15 153.50(19) .
C4 C3 C5 C6 177.2(2) .
C5 C3 C4 N1 179.5(2) .
C5 C3 C4 N4 -4.7(4) .
C5 C6 C7 C8 0.0(3) .
C6 C7 C8 C2 1.0(3) .
C8 C2 C3 C4 -177.10(18) .
C8 C2 C3 C5 -0.1(3) .
C9 N2 C1 N1 -10.8(3) .
C9 N2 C1 C2 163.86(19) .
C9 N3 C13 C12 2.0(3) .
C9 C10 C11 C12 2.9(3) .
C9 C10 C11 C19 -173.6(2) .
C10 C11 C12 C13 -1.5(3) .
C10 C11 C19 C20B -165.2(4) .
C10 C11 C19 C21B -45.6(4) .
C10 C11 C19 C22B 65.8(4) .
C10 C11 C19 C20A -140.0(4) .
C10 C11 C19 C21A -10.8(5) .
C10 C11 C19 C22A 109.5(4) .
C11 C12 C13 N3 -1.0(3) .
C12 C11 C19 C20B 18.5(5) .
C12 C11 C19 C21B 138.1(3) .
C12 C11 C19 C22B -110.5(4) .
C12 C11 C19 C20A 43.7(4) .
C12 C11 C19 C21A 172.9(4) .
C12 C11 C19 C22A -66.8(4) .
C13 N3 C9 N2 -177.64(18) .
C13 N3 C9 C10 -0.5(3) .
C14 N4 C4 N1 10.4(3) .
C14 N4 C4 C3 -164.66(18) .
C14 N5 C18 C17 -0.6(3) .
C14 C15 C16 C17 -2.3(3) .
C14 C15 C16 C23 174.95(19) .
C15 C16 C17 C18 -0.6(3) .
C15 C16 C23 C24 142.8(2) .
C15 C16 C23 C25 21.8(3) .
C15 C16 C23 C26 -98.9(2) .
C16 C17 C18 N5 2.2(3) .
C17 C16 C23 C24 -40.1(3) .
C17 C16 C23 C25 -161.0(2) .
C17 C16 C23 C26 78.3(3) .
C18 N5 C14 N4 174.95(18) .
C18 N5 C14 C15 -2.3(3) .
C23 C16 C17 C18 -177.89(19) .
C27 C28 C29 Ir 62.18(14) .
C27 C28 C29 C30 2.2(2) .
C27 C28 C29 C34 -178.94(19) .
C28 C27 C31 Ir -60.03(14) .
C28 C27 C31 C30 -0.6(2) .
C28 C27 C31 C36 179.16(19) .
C28 C29 C30 Ir 60.33(14) .
C28 C29 C30 C31 -2.6(2) .
C28 C29 C30 C35 -175.52(19) .
C29 C30 C31 Ir 62.47(13) .
C29 C30 C31 C27 2.0(2) .
C29 C30 C31 C36 -177.81(19) .
C31 C27 C28 Ir 60.84(14) .
C31 C27 C28 C29 -1.0(2) .
C31 C27 C28 C33 -175.41(19) .
C32 C27 C28 Ir -123.3(2) .
C32 C27 C28 C29 174.86(19) .
C32 C27 C28 C33 0.5(3) .
C32 C27 C31 Ir 124.2(2) .
C32 C27 C31 C30 -176.4(2) .
C32 C27 C31 C36 3.4(3) .
C33 C28 C29 Ir -123.4(2) .
C33 C28 C29 C30 176.6(2) .
C33 C28 C29 C34 -4.6(3) .
C34 C29 C30 Ir -118.5(2) .
C34 C29 C30 C31 178.58(19) .
C34 C29 C30 C35 5.6(3) .
C35 C30 C31 Ir -124.4(2) .
C35 C30 C31 C27 175.08(19) .
C35 C30 C31 C36 -4.7(3) .
O1 S C40 F1 -179.89(17) .
O1 S C40 F2 -60.52(19) .
O1 S C40 F3 59.88(19) .
O2 S C40 F1 -60.54(19) .
O2 S C40 F2 58.8(2) .
O2 S C40 F3 179.24(18) .
O3 S C40 F1 60.68(19) .
O3 S C40 F2 -179.94(17) .
O3 S C40 F3 -59.54(19) .
C82 C81 C83 C82 0.1(4) 2_665
C83 C81 C82 C83 -0.1(4) 2_665
C91 C92 C93 C94 -0.3(5) .
C92 C91 C96 C95 0.3(4) .
C92 C93 C94 C95 0.2(4) .
C93 C94 C95 C96 0.2(4) .
C94 C95 C96 C91 -0.4(4) .
C96 C91 C92 C93 0.1(5) .
C19 C11 C12 C13 175.0(2) .
